data_1553597
loop_
_publ_author_name
'Zhang, Qian'
'Wang, Mei-Xiang'

_publ_section_title
;
 Synthesis of hydroxylated azacalix[1]arene[3]pyridines from hydrolysis of
 high valent arylcopper complexes and conversion to a double
 azacalix[1]arene[3]pyridine host molecule
;
_journal_issue 2
_journal_name_full 'Organic Chemistry Frontiers'
_journal_page_first 283
_journal_paper_doi 10.1039/C6QO00669H
_journal_volume 4
_journal_year 2017
_chemical_formula_moiety 'C50 H48 N14 O2, C4 H12 N2'
_chemical_formula_sum 'C54 H60 N16 O2'
_chemical_formula_weight 965.18
_space_group_crystal_system triclinic
_space_group_IT_number 2
_space_group_name_Hall '-P 1'
_space_group_name_H-M_alt 'P -1'
_symmetry_Int_Tables_number 2
_atom_sites_solution_primary direct
_audit_creation_date 2016-10-11
_audit_creation_method
;
Olex2 1.2
(compiled 2016.02.19 svn.r3266 for OlexSys, GUI svn.r5155)
;
_audit_update_record
;
2016-10-29 deposited with the CCDC.
2016-11-25 downloaded from the CCDC.
;
_cell_angle_alpha 69.768(4)
_cell_angle_beta 84.466(3)
_cell_angle_gamma 84.513(3)
_cell_formula_units_Z 2
_cell_length_a 9.6636(3)
_cell_length_b 15.1098(6)
_cell_length_c 18.1939(7)
_cell_measurement_reflns_used 6821
_cell_measurement_temperature 150.00(10)
_cell_measurement_theta_max 28.5130
_cell_measurement_theta_min 4.0400
_cell_volume 2475.53(17)
_computing_cell_refinement 'CrysAlisPro 1.171.38.43f (Rigaku OD, 2015)'
_computing_data_collection 'CrysAlisPro 1.171.38.43f (Rigaku OD, 2015)'
_computing_data_reduction 'CrysAlisPro 1.171.38.43f (Rigaku OD, 2015)'
_computing_molecular_graphics 'Olex2 (Dolomanov et al., 2009)'
_computing_publication_material 'Olex2 (Dolomanov et al., 2009)'
_computing_structure_refinement 'XL (Sheldrick, 2008)'
_computing_structure_solution 'ShelXT (Sheldrick, 2015)'
_diffrn_ambient_environment N~2~
_diffrn_ambient_temperature 150.00(10)
_diffrn_detector 'CCD plate'
_diffrn_detector_area_resol_mean 5.2137
_diffrn_detector_type AtlasS2
_diffrn_measured_fraction_theta_full 0.9976
_diffrn_measured_fraction_theta_max 0.8388
_diffrn_measurement_details
;
List of Runs (angles in degrees, time in seconds):

  # Type    Start    End  Width  t~exp~   \w     \q     \k     \f   Frames
#--------------------------------------------------------------------------
  1  \w    -66.00  45.00   1.00   15.55    --    9.97 -19.00 -30.00  111
  2  \w      5.00  50.00   1.00   15.55    --    9.97 -99.00-120.00   45
  3  \w    -17.00  29.00   1.00   15.55    --  -11.85 -99.00 -60.00   46
  4  \w      2.00  77.00   1.00   15.55    --    9.97  38.00 150.00   75
  5  \w    -78.00 -41.00   1.00   15.55    --  -11.85 -38.00 -90.00   37
;
_diffrn_measurement_device 'four-circle diffractometer'
_diffrn_measurement_device_type 'SuperNova, Dual, Cu at zero, AtlasS2'
_diffrn_measurement_method '\w scans'
_diffrn_orient_matrix_type 'CrysAlisPro convention (1999,Acta A55,543-557)'
_diffrn_orient_matrix_UB_11 -0.0360364000
_diffrn_orient_matrix_UB_12 -0.0373857000
_diffrn_orient_matrix_UB_13 0.0278874000
_diffrn_orient_matrix_UB_21 -0.0153698000
_diffrn_orient_matrix_UB_22 0.0277323000
_diffrn_orient_matrix_UB_23 0.0246071000
_diffrn_orient_matrix_UB_31 -0.0626694000
_diffrn_orient_matrix_UB_32 0.0186386000
_diffrn_orient_matrix_UB_33 -0.0187382000
_diffrn_radiation_monochromator mirror
_diffrn_radiation_probe x-ray
_diffrn_radiation_type 'Mo K\a'
_diffrn_radiation_wavelength 0.71073
_diffrn_reflns_av_R_equivalents 0.0259
_diffrn_reflns_av_unetI/netI 0.0499
_diffrn_reflns_limit_h_max 12
_diffrn_reflns_limit_h_min -12
_diffrn_reflns_limit_k_max 20
_diffrn_reflns_limit_k_min -19
_diffrn_reflns_limit_l_max 24
_diffrn_reflns_limit_l_min -24
_diffrn_reflns_number 21677
_diffrn_reflns_theta_full 26.0000
_diffrn_reflns_theta_max 29.45
_diffrn_reflns_theta_min 3.28
_diffrn_source 'micro-focus sealed X-ray tube'
_diffrn_source_type 'SuperNova (Mo) X-ray Source'
_exptl_absorpt_coefficient_mu 0.084
_exptl_absorpt_correction_T_max 1.00000
_exptl_absorpt_correction_T_min 0.85030
_exptl_absorpt_correction_type none
_exptl_absorpt_process_details
;
CrysAlisPro 1.171.38.43f (Rigaku Oxford Diffraction, 2015)
Empirical absorption correction using spherical harmonics,
 implemented in SCALE3 ABSPACK scaling algorithm.
;
_exptl_crystal_colour colourless
_exptl_crystal_colour_primary colourless
_exptl_crystal_density_diffrn 1.2948
_exptl_crystal_description prism
_exptl_crystal_F_000 1024.3626
_exptl_crystal_size_max 0.3
_exptl_crystal_size_mid 0.2
_exptl_crystal_size_min 0.1
_refine_diff_density_max 1.5295
_refine_diff_density_min -0.7522
_refine_diff_density_rms 0.0828
_refine_ls_d_res_high 0.7228
_refine_ls_d_res_low 6.2187
_refine_ls_goodness_of_fit_ref 1.0409
_refine_ls_matrix_type full
_refine_ls_number_constraints 97
_refine_ls_number_parameters 665
_refine_ls_number_reflns 11520
_refine_ls_number_restraints 0
_refine_ls_restrained_S_all 1.0409
_refine_ls_R_factor_all 0.0858
_refine_ls_R_factor_gt 0.0575
_refine_ls_shift/su_max 0.0000
_refine_ls_shift/su_mean 0.0000
_refine_ls_structure_factor_coef Fsqd
_refine_ls_weighting_details 'w=1/[\s^2^(Fo^2^)+(0.0560P)^2^+1.4806P] where P=(Fo^2^+2Fc^2^)/3'
_refine_ls_weighting_scheme calc
_refine_ls_wR_factor_gt 0.1283
_refine_ls_wR_factor_ref 0.1452
_reflns_Friedel_coverage 0.0
_reflns_limit_h_max 12
_reflns_limit_h_min -12
_reflns_limit_k_max 20
_reflns_limit_k_min -18
_reflns_limit_l_max 24
_reflns_limit_l_min 0
_reflns_number_gt 8295
_reflns_number_total 11520
_reflns_threshold_expression I>=2u(I)
_cod_data_source_file c6qo00669h2.cif
_cod_data_source_block 20160801C4
_cod_original_cell_volume 2475.53(18)
_cod_database_code 1553597
_chemical_oxdiff_formula C54H60O2N9
_reflns_odcompleteness_completeness 99.75
_reflns_odcompleteness_iscentric 1
_reflns_odcompleteness_theta 26.32
_olex2_refinement_description
;
1. Fixed Uiso
 At 1.2 times of:
  All C(H) groups, All C(H,H) groups, All N(H,H) groups
 At 1.5 times of:
  All C(H,H,H) groups, All O(H) groups
2.a Rotating group:
 N72(H72A,H72B)
2.b Secondary CH2 refined with riding coordinates:
 C68(H68A,H68B), C69(H69A,H69B), C70(H70A,H70B), C71(H71A,H71B)
2.c Aromatic/amide H refined with riding coordinates:
 C14(H14), C16(H16), C48(H48), C46(H46), C37(H37), C38(H38), C36(H36), C6(H6),
 C50(H50), C51(H51), C4(H4), C5(H5), C21(H21), C52(H52), C27(H27), C22(H22),
 C25(H25), C26(H26), C23(H23), C53(H53), C55(H55), C54(H54)
2.d Idealised Me refined as rotating group:
 C66(H66A,H66B,H66C), C58(H58A,H58B,H58C), C63(H63A,H63B,H63C), C61(H61A,H61B,
 H61C), C64(H64A,H64B,H64C), C65(H65A,H65B,H65C), C59(H59A,H59B,H59C), C60(H60A,
 H60B,H60C)
2.e Idealised tetrahedral OH refined as rotating group:
 O62(H62), O57(H57)
;
_olex2_submission_special_instructions 'No special instructions were received'
_oxdiff_exptl_absorpt_empirical_details
;
Empirical correction (ABSPACK) includes:
- Absorption correction using spherical harmonics
- Frame scaling
;
_oxdiff_exptl_absorpt_empirical_full_max 1.407
_oxdiff_exptl_absorpt_empirical_full_min 0.723

loop_
_space_group_symop_id
_space_group_symop_operation_xyz
1 x,y,z
2 -x,-y,-z

loop_
_atom_site_label
_atom_site_type_symbol
_atom_site_fract_x
_atom_site_fract_y
_atom_site_fract_z
_atom_site_U_iso_or_equiv
_atom_site_adp_type
_atom_site_occupancy
O62 O 0.57592(15) 0.55013(9) 0.32447(8) 0.0258(3) Uani 1.000000
H62 H 0.5191(19) 0.5789(11) 0.2924(8) 0.0386(5) Uiso 1.000000
O57 O 1.07269(16) 0.02148(10) 0.18918(9) 0.0344(4) Uani 1.000000
H57 H 1.0291(15) -0.0259(5) 0.2099(13) 0.0516(5) Uiso 1.000000
N32 N 0.84042(16) -0.03067(11) 0.39451(9) 0.0199(3) Uani 1.000000
N12 N 0.58740(17) 0.36819(11) 0.43659(9) 0.0219(3) Uani 1.000000
N56 N 0.58496(17) -0.03215(11) 0.29571(10) 0.0238(4) Uani 1.000000
N34 N 0.61427(17) -0.07184(11) 0.43071(10) 0.0239(4) Uani 1.000000
N18 N 0.70836(17) 0.58811(10) 0.17387(9) 0.0222(4) Uani 1.000000
N30 N 1.05870(16) 0.01808(11) 0.34610(10) 0.0250(4) Uani 1.000000
N20 N 0.52366(18) 0.55896(11) 0.11632(9) 0.0234(4) Uani 1.000000
N10 N 0.37071(16) 0.40098(12) 0.38705(9) 0.0224(3) Uani 1.000000
N24 N 0.26091(17) 0.47442(11) 0.19833(10) 0.0248(4) Uani 1.000000
N42 N 0.76056(18) 0.08160(12) 0.11146(10) 0.0261(4) Uani 1.000000
N40 N 0.56467(19) -0.00108(13) 0.16151(11) 0.0304(4) Uani 1.000000
N2 N 0.3414(2) 0.51795(12) 0.06495(10) 0.0307(4) Uani 1.000000
N44 N 0.9482(2) 0.17265(13) 0.07155(10) 0.0304(4) Uani 1.000000
N8 N 0.16352(18) 0.44178(14) 0.32698(11) 0.0341(4) Uani 1.000000
C14 C 0.72370(19) 0.31392(13) 0.33959(11) 0.0189(4) Uani 1.000000
H14 H 0.72832(19) 0.25357(13) 0.37694(11) 0.0227(5) Uiso 1.000000
C28 C 0.64102(19) 0.47873(13) 0.30392(11) 0.0194(4) Uani 1.000000
N67 N -0.0988(2) 0.87943(14) 0.24426(13) 0.0366(5) Uani 1.000000
H67a H -0.109(3) 0.8677(18) 0.1987(16) 0.0439(6) Uiso 1.000000
H67b H -0.174(3) 0.9106(19) 0.2494(15) 0.0439(6) Uiso 1.000000
C13 C 0.64997(19) 0.38687(13) 0.35933(10) 0.0186(4) Uani 1.000000
C15 C 0.79099(19) 0.32831(12) 0.26556(11) 0.0186(4) Uani 1.000000
C35 C 0.58479(19) -0.00141(13) 0.35638(11) 0.0211(4) Uani 1.000000
C16 C 0.78144(19) 0.41981(13) 0.21067(11) 0.0191(4) Uani 1.000000
H16 H 0.82557(19) 0.43156(13) 0.16081(11) 0.0230(5) Uiso 1.000000
C47 C 0.86812(19) 0.24894(12) 0.24576(11) 0.0187(4) Uani 1.000000
C33 C 0.7550(2) -0.09158(13) 0.44479(11) 0.0200(4) Uani 1.000000
C31 C 0.9777(2) -0.04348(13) 0.40318(11) 0.0202(4) Uani 1.000000
C11 C 0.4466(2) 0.38983(13) 0.44791(11) 0.0211(4) Uani 1.000000
C48 C 0.92769(19) 0.17085(13) 0.30330(11) 0.0197(4) Uani 1.000000
H48 H 0.92110(19) 0.16954(13) 0.35500(11) 0.0237(5) Uiso 1.000000
C29 C 0.99609(19) 0.09558(13) 0.28548(11) 0.0210(4) Uani 1.000000
C17 C 0.70727(19) 0.49338(12) 0.22930(11) 0.0191(4) Uani 1.000000
C3 C 0.3003(2) 0.44731(14) 0.13644(11) 0.0237(4) Uani 1.000000
C46 C 0.8793(2) 0.24769(13) 0.16919(11) 0.0220(4) Uani 1.000000
H46 H 0.8408(2) 0.29878(13) 0.12962(11) 0.0264(5) Uiso 1.000000
C7 C 0.21830(19) 0.40847(15) 0.26473(12) 0.0245(4) Uani 1.000000
N72 N 0.3716(2) 0.64448(16) 0.23813(13) 0.0445(5) Uani 1.000000
H72a H 0.3347(11) 0.5980(9) 0.2313(9) 0.0533(7) Uiso 1.000000
H72b H 0.3828(17) 0.6889(4) 0.1929(4) 0.0533(7) Uiso 1.000000
C9 C 0.2336(2) 0.42278(14) 0.39449(12) 0.0238(4) Uani 1.000000
C37 C 0.5388(2) 0.15812(14) 0.27743(12) 0.0257(4) Uani 1.000000
H37 H 0.5233(2) 0.22189(14) 0.27135(12) 0.0309(5) Uiso 1.000000
C19 C 0.6091(2) 0.62177(13) 0.11974(11) 0.0208(4) Uani 1.000000
C39 C 0.5633(2) 0.03291(14) 0.22563(12) 0.0242(4) Uani 1.000000
C38 C 0.5396(2) 0.12884(14) 0.21394(12) 0.0262(4) Uani 1.000000
H38 H 0.5247(2) 0.17217(14) 0.16423(12) 0.0314(5) Uiso 1.000000
C36 C 0.5613(2) 0.09186(14) 0.35063(12) 0.0241(4) Uani 1.000000
H36 H 0.5605(2) 0.10990(14) 0.39464(12) 0.0289(5) Uiso 1.000000
C45 C 0.9461(2) 0.17241(14) 0.15059(11) 0.0239(4) Uani 1.000000
C6 C 0.2103(2) 0.31496(15) 0.27192(12) 0.0275(4) Uani 1.000000
H6 H 0.1806(2) 0.27082(15) 0.31944(12) 0.0331(5) Uiso 1.000000
C50 C 0.8030(2) -0.16986(14) 0.50686(12) 0.0269(4) Uani 1.000000
H50 H 0.7423(2) -0.21231(14) 0.54078(12) 0.0323(5) Uiso 1.000000
C51 C 0.9448(2) -0.18105(14) 0.51531(12) 0.0281(5) Uani 1.000000
H51 H 0.9803(2) -0.23224(14) 0.55595(12) 0.0337(5) Uiso 1.000000
C4 C 0.2954(2) 0.35545(14) 0.13806(12) 0.0257(4) Uani 1.000000
H4 H 0.3236(2) 0.33913(14) 0.09384(12) 0.0308(5) Uiso 1.000000
C5 C 0.2475(2) 0.28873(14) 0.20674(12) 0.0279(5) Uani 1.000000
H5 H 0.2404(2) 0.22681(14) 0.20920(12) 0.0335(5) Uiso 1.000000
C49 C 1.0065(2) 0.09484(13) 0.20863(12) 0.0241(4) Uani 1.000000
C1 C 0.4240(2) 0.58852(13) 0.06543(11) 0.0240(4) Uani 1.000000
C21 C 0.5998(2) 0.71701(13) 0.07039(12) 0.0245(4) Uani 1.000000
H21 H 0.6616(2) 0.75942(13) 0.07269(12) 0.0294(5) Uiso 1.000000
C52 C 1.0350(2) -0.11854(14) 0.46526(12) 0.0248(4) Uani 1.000000
H52 H 1.1300(2) -0.12555(14) 0.47214(12) 0.0298(5) Uiso 1.000000
C66 C 0.6784(2) 0.34686(14) 0.50075(11) 0.0256(4) Uani 1.000000
H66a H 0.7693(5) 0.3251(10) 0.4851(3) 0.0384(7) Uiso 1.000000
H66b H 0.6854(12) 0.4029(3) 0.5134(6) 0.0384(7) Uiso 1.000000
H66c H 0.6406(8) 0.2986(7) 0.5460(3) 0.0384(7) Uiso 1.000000
C27 C 0.1652(2) 0.42958(14) 0.46379(12) 0.0277(4) Uani 1.000000
H27 H 0.0693(2) 0.44245(14) 0.46810(12) 0.0333(5) Uiso 1.000000
C22 C 0.4960(2) 0.74520(14) 0.01852(12) 0.0280(5) Uani 1.000000
H22 H 0.4868(2) 0.80786(14) -0.01438(12) 0.0336(6) Uiso 1.000000
C25 C 0.3882(2) 0.39745(14) 0.51913(11) 0.0263(4) Uani 1.000000
H25 H 0.4431(2) 0.39004(14) 0.56040(11) 0.0316(5) Uiso 1.000000
C41 C 0.6700(2) 0.02603(15) 0.10176(12) 0.0284(5) Uani 1.000000
C43 C 0.8615(2) 0.11525(15) 0.05576(12) 0.0290(5) Uani 1.000000
C26 C 0.2466(2) 0.41630(14) 0.52554(12) 0.0289(5) Uani 1.000000
H26 H 0.2045(2) 0.42021(14) 0.57259(12) 0.0346(5) Uiso 1.000000
C23 C 0.4055(2) 0.68179(14) 0.01470(12) 0.0285(5) Uani 1.000000
H23 H 0.3352(2) 0.70033(14) -0.02013(12) 0.0342(6) Uiso 1.000000
C58 C 0.5222(2) -0.14955(16) 0.45737(14) 0.0342(5) Uani 1.000000
H58a H 0.4275(3) -0.12480(18) 0.4493(9) 0.0513(8) Uiso 1.000000
H58b H 0.5470(11) -0.1915(6) 0.4282(6) 0.0513(8) Uiso 1.000000
H58c H 0.5315(12) -0.1835(7) 0.5122(2) 0.0513(8) Uiso 1.000000
C63 C 0.7832(3) 0.65475(15) 0.19437(14) 0.0353(5) Uani 1.000000
H63a H 0.7190(4) 0.7046(6) 0.2006(9) 0.0529(8) Uiso 1.000000
H63b H 0.8267(14) 0.6225(3) 0.2426(5) 0.0529(8) Uiso 1.000000
H63c H 0.8532(11) 0.6810(9) 0.1533(5) 0.0529(8) Uiso 1.000000
C53 C 0.6787(3) -0.00204(17) 0.03554(13) 0.0372(6) Uani 1.000000
H53 H 0.6174(3) -0.04302(17) 0.03036(13) 0.0446(7) Uiso 1.000000
C68 C -0.0880(2) 0.79097(16) 0.31092(14) 0.0339(5) Uani 1.000000
H68a H -0.1333(2) 0.80116(16) 0.35755(14) 0.0407(6) Uiso 1.000000
H68b H -0.1367(2) 0.74361(16) 0.30076(14) 0.0407(6) Uiso 1.000000
C61 C 1.2099(2) 0.00859(16) 0.34637(15) 0.0358(5) Uani 1.000000
H61a H 1.2377(2) 0.0226(11) 0.3902(6) 0.0537(8) Uiso 1.000000
H61b H 1.2425(2) -0.0549(3) 0.3507(10) 0.0537(8) Uiso 1.000000
H61c H 1.2493(2) 0.0518(8) 0.2984(4) 0.0537(8) Uiso 1.000000
C64 C 0.2540(3) 0.53647(17) -0.00049(13) 0.0395(6) Uani 1.000000
H64a H 0.2196(15) 0.4783(3) 0.0009(6) 0.0593(9) Uiso 1.000000
H64b H 0.1769(10) 0.5799(10) 0.0036(6) 0.0593(9) Uiso 1.000000
H64c H 0.3079(5) 0.5634(11) -0.04909(13) 0.0593(9) Uiso 1.000000
C65 C 0.0159(2) 0.46996(17) 0.32748(15) 0.0356(5) Uani 1.000000
H65a H -0.0142(4) 0.4877(11) 0.2752(2) 0.0535(8) Uiso 1.000000
H65b H -0.0350(3) 0.4181(4) 0.3617(7) 0.0535(8) Uiso 1.000000
H65c H -0.0009(3) 0.5227(7) 0.3458(9) 0.0535(8) Uiso 1.000000
C69 C 0.0606(3) 0.75450(17) 0.32604(15) 0.0386(6) Uani 1.000000
H69a H 0.1086(3) 0.80271(17) 0.33546(15) 0.0464(7) Uiso 1.000000
H69b H 0.0608(3) 0.69971(17) 0.37371(15) 0.0464(7) Uiso 1.000000
C55 C 0.8746(3) 0.09387(18) -0.01397(13) 0.0389(6) Uani 1.000000
H55 H 0.9429(3) 0.11931(18) -0.05340(13) 0.0467(7) Uiso 1.000000
C70 C 0.1418(2) 0.72731(17) 0.26174(15) 0.0384(6) Uani 1.000000
H70a H 0.0912(2) 0.68376(17) 0.24761(15) 0.0461(7) Uiso 1.000000
H70b H 0.1551(2) 0.78301(17) 0.21560(15) 0.0461(7) Uiso 1.000000
C54 C 0.7835(3) 0.03442(18) -0.02186(14) 0.0426(6) Uani 1.000000
H54 H 0.7919(3) 0.01796(18) -0.06693(14) 0.0511(7) Uiso 1.000000
C71 C 0.2837(3) 0.68029(18) 0.29080(15) 0.0404(6) Uani 1.000000
H71a H 0.2674(3) 0.62847(18) 0.33956(15) 0.0484(7) Uiso 1.000000
H71b H 0.3335(3) 0.72603(18) 0.30257(15) 0.0484(7) Uiso 1.000000
C59 C 0.4968(3) -0.08839(18) 0.17636(16) 0.0463(6) Uani 1.000000
H59a H 0.5621(6) -0.14155(19) 0.1963(10) 0.0695(10) Uiso 1.000000
H59b H 0.4192(12) -0.0921(6) 0.2142(8) 0.0695(10) Uiso 1.000000
H59c H 0.4643(17) -0.0890(6) 0.1283(3) 0.0695(10) Uiso 1.000000
C60 C 1.0673(3) 0.2094(2) 0.01939(16) 0.0541(7) Uani 1.000000
H60a H 1.1099(13) 0.2521(11) 0.0376(7) 0.0811(11) Uiso 1.000000
H60b H 1.1335(10) 0.1581(2) 0.0184(9) 0.0811(11) Uiso 1.000000
H60c H 1.0379(4) 0.2423(12) -0.0326(3) 0.0811(11) Uiso 1.000000

loop_
_atom_site_aniso_label
_atom_site_aniso_U_11
_atom_site_aniso_U_22
_atom_site_aniso_U_33
_atom_site_aniso_U_12
_atom_site_aniso_U_13
_atom_site_aniso_U_23
O62 0.0303(8) 0.0227(7) 0.0263(8) 0.0075(6) -0.0095(6) -0.0113(6)
O57 0.0354(9) 0.0251(8) 0.0397(9) 0.0048(6) 0.0092(7) -0.0119(7)
N32 0.0192(8) 0.0168(7) 0.0221(8) 0.0007(6) -0.0018(7) -0.0049(6)
N12 0.0218(8) 0.0278(9) 0.0153(8) 0.0023(7) -0.0055(7) -0.0062(7)
N56 0.0190(8) 0.0241(8) 0.0281(9) 0.0014(6) -0.0029(7) -0.0090(7)
N34 0.0206(8) 0.0237(8) 0.0239(9) -0.0026(7) 0.0008(7) -0.0039(7)
N18 0.0274(9) 0.0147(8) 0.0220(8) -0.0010(6) -0.0083(7) -0.0014(6)
N30 0.0161(8) 0.0188(8) 0.0317(9) 0.0023(6) -0.0024(7) 0.0015(7)
N20 0.0295(9) 0.0191(8) 0.0195(8) -0.0003(7) -0.0080(7) -0.0028(6)
N10 0.0197(8) 0.0292(9) 0.0198(8) 0.0019(7) -0.0028(7) -0.0108(7)
N24 0.0244(9) 0.0248(9) 0.0264(9) 0.0031(7) -0.0105(7) -0.0092(7)
N42 0.0295(9) 0.0285(9) 0.0196(8) 0.0054(7) -0.0032(7) -0.0088(7)
N40 0.0325(10) 0.0334(10) 0.0298(10) -0.0013(8) -0.0047(8) -0.0161(8)
N2 0.0430(11) 0.0270(9) 0.0205(9) -0.0075(8) -0.0155(8) -0.0013(7)
N44 0.0381(10) 0.0315(10) 0.0194(9) -0.0009(8) 0.0084(8) -0.0091(7)
N8 0.0188(9) 0.0570(12) 0.0321(10) 0.0101(8) -0.0074(8) -0.0243(9)
C14 0.0184(9) 0.0172(9) 0.0190(9) -0.0006(7) -0.0062(7) -0.0023(7)
C28 0.0183(9) 0.0201(9) 0.0217(10) 0.0020(7) -0.0070(8) -0.0087(8)
N67 0.0325(11) 0.0313(10) 0.0449(12) 0.0079(8) -0.0032(9) -0.0141(9)
C13 0.0166(9) 0.0220(9) 0.0162(9) -0.0009(7) -0.0055(7) -0.0043(7)
C15 0.0179(9) 0.0177(9) 0.0195(9) -0.0002(7) -0.0061(7) -0.0045(7)
C35 0.0145(8) 0.0235(10) 0.0233(10) -0.0001(7) -0.0002(8) -0.0058(8)
C16 0.0212(9) 0.0196(9) 0.0162(9) -0.0023(7) -0.0045(7) -0.0044(7)
C47 0.0170(9) 0.0158(9) 0.0217(9) -0.0019(7) -0.0014(7) -0.0042(7)
C33 0.0240(9) 0.0188(9) 0.0174(9) -0.0002(7) -0.0005(8) -0.0069(7)
C31 0.0223(9) 0.0169(9) 0.0219(10) 0.0010(7) -0.0032(8) -0.0074(7)
C11 0.0258(10) 0.0193(9) 0.0186(9) -0.0002(7) -0.0031(8) -0.0069(7)
C48 0.0186(9) 0.0197(9) 0.0191(9) -0.0016(7) -0.0026(7) -0.0040(7)
C29 0.0156(9) 0.0181(9) 0.0242(10) -0.0012(7) 0.0001(8) -0.0009(8)
C17 0.0204(9) 0.0163(9) 0.0193(9) -0.0009(7) -0.0094(8) -0.0023(7)
C3 0.0251(10) 0.0238(10) 0.0221(10) -0.0011(8) -0.0102(8) -0.0057(8)
C46 0.0249(10) 0.0183(9) 0.0185(9) 0.0004(7) -0.0015(8) -0.0013(7)
C7 0.0147(9) 0.0359(11) 0.0252(10) 0.0023(8) -0.0066(8) -0.0131(9)
N72 0.0443(12) 0.0441(12) 0.0546(13) 0.0142(10) -0.0182(11) -0.0296(11)
C9 0.0216(9) 0.0252(10) 0.0254(10) -0.0002(8) -0.0003(8) -0.0102(8)
C37 0.0210(9) 0.0220(10) 0.0340(11) 0.0031(8) -0.0038(9) -0.0100(9)
C19 0.0251(10) 0.0172(9) 0.0182(9) 0.0024(7) -0.0037(8) -0.0039(7)
C39 0.0177(9) 0.0292(11) 0.0274(10) 0.0014(8) -0.0024(8) -0.0122(9)
C38 0.0222(10) 0.0276(10) 0.0255(11) 0.0034(8) -0.0041(8) -0.0056(8)
C36 0.0202(9) 0.0271(10) 0.0269(10) -0.0013(8) -0.0004(8) -0.0118(8)
C45 0.0249(10) 0.0246(10) 0.0204(10) -0.0023(8) 0.0041(8) -0.0067(8)
C6 0.0219(10) 0.0332(11) 0.0237(11) -0.0057(8) -0.0029(8) -0.0035(9)
C50 0.0324(11) 0.0237(10) 0.0203(10) -0.0074(8) -0.0014(9) -0.0008(8)
C51 0.0357(12) 0.0229(10) 0.0213(10) 0.0009(9) -0.0093(9) -0.0007(8)
C4 0.0276(10) 0.0273(10) 0.0246(10) -0.0012(8) -0.0045(9) -0.0115(8)
C5 0.0288(11) 0.0228(10) 0.0321(11) -0.0027(8) -0.0069(9) -0.0078(9)
C49 0.0204(9) 0.0196(9) 0.0286(11) 0.0000(7) 0.0056(8) -0.0059(8)
C1 0.0304(11) 0.0210(10) 0.0186(10) -0.0014(8) -0.0060(8) -0.0031(8)
C21 0.0287(10) 0.0174(9) 0.0246(10) -0.0017(8) -0.0039(9) -0.0031(8)
C52 0.0245(10) 0.0237(10) 0.0244(10) 0.0029(8) -0.0084(8) -0.0052(8)
C66 0.0290(11) 0.0281(10) 0.0182(10) -0.0034(8) -0.0096(8) -0.0035(8)
C27 0.0243(10) 0.0279(11) 0.0304(11) 0.0003(8) 0.0038(9) -0.0111(9)
C22 0.0373(12) 0.0169(9) 0.0234(10) 0.0020(8) -0.0065(9) 0.0016(8)
C25 0.0361(11) 0.0255(10) 0.0175(10) -0.0007(9) -0.0029(9) -0.0076(8)
C41 0.0329(11) 0.0283(11) 0.0248(11) 0.0105(9) -0.0100(9) -0.0111(9)
C43 0.0354(12) 0.0287(11) 0.0203(10) 0.0105(9) -0.0026(9) -0.0082(8)
C26 0.0371(12) 0.0277(11) 0.0202(10) 0.0001(9) 0.0073(9) -0.0092(8)
C23 0.0338(11) 0.0248(10) 0.0227(10) 0.0018(9) -0.0112(9) -0.0012(8)
C58 0.0254(11) 0.0321(12) 0.0389(13) -0.0079(9) -0.0006(10) -0.0032(10)
C63 0.0423(13) 0.0239(11) 0.0378(13) -0.0077(9) -0.0189(11) -0.0025(9)
C53 0.0438(14) 0.0410(13) 0.0334(12) 0.0103(11) -0.0125(11) -0.0220(11)
C68 0.0374(12) 0.0312(12) 0.0371(13) -0.0022(10) 0.0013(10) -0.0177(10)
C61 0.0202(10) 0.0297(12) 0.0461(14) 0.0004(8) -0.0041(10) 0.0015(10)
C64 0.0524(15) 0.0377(13) 0.0273(12) -0.0089(11) -0.0214(11) -0.0031(10)
C65 0.0199(10) 0.0473(14) 0.0455(14) 0.0066(9) -0.0068(10) -0.0242(11)
C69 0.0458(14) 0.0321(12) 0.0426(14) 0.0057(10) -0.0134(12) -0.0179(11)
C55 0.0457(14) 0.0463(14) 0.0239(11) 0.0053(11) 0.0032(10) -0.0146(10)
C70 0.0319(12) 0.0376(13) 0.0556(16) 0.0049(10) -0.0074(11) -0.0292(12)
C54 0.0538(15) 0.0522(15) 0.0274(12) 0.0134(12) -0.0075(11) -0.0237(11)
C71 0.0401(13) 0.0401(14) 0.0454(14) 0.0061(11) -0.0057(11) -0.0219(11)
C59 0.0560(16) 0.0483(15) 0.0450(15) -0.0150(13) -0.0042(13) -0.0255(12)
C60 0.0695(19) 0.0527(17) 0.0404(15) -0.0221(14) 0.0317(14) -0.0209(13)

loop_
_atom_type_symbol
_atom_type_scat_dispersion_real
_atom_type_scat_dispersion_imag
_atom_type_scat_Cromer_Mann_a1
_atom_type_scat_Cromer_Mann_a2
_atom_type_scat_Cromer_Mann_a3
_atom_type_scat_Cromer_Mann_a4
_atom_type_scat_Cromer_Mann_b1
_atom_type_scat_Cromer_Mann_b2
_atom_type_scat_Cromer_Mann_b3
_atom_type_scat_Cromer_Mann_b4
_atom_type_scat_Cromer_Mann_c
_atom_type_scat_source
_atom_type_scat_dispersion_source
H 0.00000 0.00000 0.49300 0.32291 0.14019 0.04081 10.51090 26.12570 3.14236 57.79970 0.0030380000826 'International Tables Volume C Table 6.1.1.4 (pp. 500-502)' 'Henke, Gullikson and Davis, At. Data and Nucl. Data Tables, 1993, 54, 2'
C 0.00347 0.00161 2.31000 1.02000 1.58860 0.86500 20.84390 10.20750 0.56870 51.65120 0.215599998832 'International Tables Volume C Table 6.1.1.4 (pp. 500-502)' 'Henke, Gullikson and Davis, At. Data and Nucl. Data Tables, 1993, 54, 2'
O 0.01158 0.00611 3.04850 2.28680 1.54630 0.86700 13.27710 5.70110 0.32390 32.90890 0.250800013542 'International Tables Volume C Table 6.1.1.4 (pp. 500-502)' 'Henke, Gullikson and Davis, At. Data and Nucl. Data Tables, 1993, 54, 2'
N 0.00653 0.00323 12.21260 3.13220 2.01250 1.16630 0.00570 9.89330 28.99750 0.58260 -11.5290002823 'International Tables Volume C Table 6.1.1.4 (pp. 500-502)' 'Henke, Gullikson and Davis, At. Data and Nucl. Data Tables, 1993, 54, 2'

loop_
_geom_angle_atom_site_label_1
_geom_angle_atom_site_label_2
_geom_angle_atom_site_label_3
_geom_angle
C28 O62 H62 109.5
C49 O57 H57 109.5
C31 N32 C33 119.53(15)
C11 N12 C13 119.99(14)
C66 N12 C13 118.13(16)
C66 N12 C11 120.42(16)
C39 N56 C35 117.04(16)
C33 N34 C35 115.30(16)
C58 N34 C35 114.84(16)
C58 N34 C33 118.67(16)
C19 N18 C17 120.62(15)
C63 N18 C17 116.51(15)
C63 N18 C19 119.48(15)
C29 N30 C31 120.58(15)
C61 N30 C31 121.22(16)
C61 N30 C29 118.18(16)
C1 N20 C19 118.57(16)
C9 N10 C11 118.12(17)
C7 N24 C3 117.55(17)
C43 N42 C41 120.03(18)
C41 N40 C39 118.01(17)
C59 N40 C39 116.93(19)
C59 N40 C41 120.30(18)
C1 N2 C3 120.02(16)
C64 N2 C3 116.79(17)
C64 N2 C1 118.85(17)
C43 N44 C45 118.33(18)
C60 N44 C45 117.4(2)
C60 N44 C43 121.54(19)
C9 N8 C7 121.84(16)
C65 N8 C7 115.79(16)
C65 N8 C9 119.77(18)
C13 C14 H14 118.98(11)
C15 C14 H14 118.98(10)
C15 C14 C13 122.03(17)
C13 C28 O62 120.00(17)
C17 C28 O62 121.88(17)
C17 C28 C13 118.05(16)
H67b N67 H67a 102(2)
C68 N67 H67a 110.8(16)
C68 N67 H67b 110.1(19)
C14 C13 N12 119.28(16)
C28 C13 N12 120.54(16)
C28 C13 C14 120.15(17)
C16 C15 C14 117.52(17)
C47 C15 C14 120.95(16)
C47 C15 C16 121.53(17)
N34 C35 N56 116.32(16)
C36 C35 N56 123.93(18)
C36 C35 N34 119.73(17)
H16 C16 C15 119.42(11)
C17 C16 C15 121.16(18)
C17 C16 H16 119.42(11)
C48 C47 C15 121.58(17)
C46 C47 C15 121.10(16)
C46 C47 C48 117.27(17)
N34 C33 N32 115.00(16)
C50 C33 N32 122.64(18)
C50 C33 N34 122.36(18)
N30 C31 N32 115.81(16)
C52 C31 N32 121.78(18)
C52 C31 N30 122.35(17)
N10 C11 N12 115.52(17)
C25 C11 N12 121.57(17)
C25 C11 N10 122.90(18)
H48 C48 C47 119.12(11)
C29 C48 C47 121.76(18)
C29 C48 H48 119.12(11)
C48 C29 N30 119.80(17)
C49 C29 N30 119.63(17)
C49 C29 C48 120.57(17)
C28 C17 N18 118.78(16)
C16 C17 N18 119.90(17)
C16 C17 C28 121.08(17)
N2 C3 N24 117.65(17)
C4 C3 N24 123.13(19)
C4 C3 N2 119.11(18)
H46 C46 C47 119.19(10)
C45 C46 C47 121.63(17)
C45 C46 H46 119.19(11)
N8 C7 N24 115.81(18)
C6 C7 N24 123.34(19)
C6 C7 N8 120.4(2)
H72b N72 H72a 108.6
C71 N72 H72a 110.6
C71 N72 H72b 109.7
N8 C9 N10 115.11(18)
C27 C9 N10 123.19(18)
C27 C9 N8 121.66(18)
C38 C37 H37 120.32(12)
C36 C37 H37 120.32(12)
C36 C37 C38 119.37(18)
N20 C19 N18 116.28(16)
C21 C19 N18 121.41(17)
C21 C19 N20 122.31(17)
N40 C39 N56 116.28(17)
C38 C39 N56 123.16(18)
C38 C39 N40 120.56(18)
C39 C38 C37 118.44(18)
H38 C38 C37 120.78(12)
H38 C38 C39 120.78(12)
C37 C36 C35 118.05(18)
H36 C36 C35 120.98(12)
H36 C36 C37 120.98(12)
C46 C45 N44 119.24(17)
C49 C45 N44 120.10(17)
C49 C45 C46 120.61(18)
H6 C6 C7 120.83(12)
C5 C6 C7 118.34(19)
C5 C6 H6 120.83(12)
H50 C50 C33 121.57(12)
C51 C50 C33 116.86(19)
C51 C50 H50 121.57(12)
H51 C51 C50 119.12(12)
C52 C51 C50 121.77(18)
C52 C51 H51 119.12(11)
H4 C4 C3 120.79(12)
C5 C4 C3 118.43(19)
C5 C4 H4 120.79(12)
C4 C5 C6 119.16(19)
H5 C5 C6 120.42(12)
H5 C5 C4 120.42(12)
C29 C49 O57 122.02(17)
C45 C49 O57 119.83(18)
C45 C49 C29 118.15(17)
N2 C1 N20 114.62(16)
C23 C1 N20 123.32(18)
C23 C1 N2 122.03(17)
H21 C21 C19 121.17(11)
C22 C21 C19 117.67(18)
C22 C21 H21 121.17(12)
C51 C52 C31 117.38(18)
H52 C52 C31 121.31(12)
H52 C52 C51 121.31(11)
H66a C66 N12 109.5
H66b C66 N12 109.5
H66b C66 H66a 109.5
H66c C66 N12 109.5
H66c C66 H66a 109.5
H66c C66 H66b 109.5
H27 C27 C9 121.54(12)
C26 C27 C9 116.92(19)
C26 C27 H27 121.54(12)
H22 C22 C21 119.50(12)
C23 C22 C21 120.99(18)
C23 C22 H22 119.50(11)
H25 C25 C11 121.38(11)
C26 C25 C11 117.25(18)
C26 C25 H25 121.38(12)
N40 C41 N42 115.30(17)
C53 C41 N42 122.3(2)
C53 C41 N40 122.4(2)
N44 C43 N42 115.13(18)
C55 C43 N42 121.4(2)
C55 C43 N44 123.4(2)
C25 C26 C27 121.54(19)
H26 C26 C27 119.23(12)
H26 C26 C25 119.23(12)
C22 C23 C1 117.13(18)
H23 C23 C1 121.44(12)
H23 C23 C22 121.44(11)
H58a C58 N34 109.5
H58b C58 N34 109.5
H58b C58 H58a 109.5
H58c C58 N34 109.5
H58c C58 H58a 109.5
H58c C58 H58b 109.5
H63a C63 N18 109.5
H63b C63 N18 109.5
H63b C63 H63a 109.5
H63c C63 N18 109.5
H63c C63 H63a 109.5
H63c C63 H63b 109.5
H53 C53 C41 121.69(15)
C54 C53 C41 116.6(2)
C54 C53 H53 121.69(14)
H68a C68 N67 109.09(12)
H68b C68 N67 109.09(12)
H68b C68 H68a 107.8
C69 C68 N67 112.5(2)
C69 C68 H68a 109.09(13)
C69 C68 H68b 109.09(12)
H61a C61 N30 109.5
H61b C61 N30 109.5
H61b C61 H61a 109.5
H61c C61 N30 109.5
H61c C61 H61a 109.5
H61c C61 H61b 109.5
H64a C64 N2 109.5
H64b C64 N2 109.5
H64b C64 H64a 109.5
H64c C64 N2 109.5
H64c C64 H64a 109.5
H64c C64 H64b 109.5
H65a C65 N8 109.5
H65b C65 N8 109.5
H65b C65 H65a 109.5
H65c C65 N8 109.5
H65c C65 H65a 109.5
H65c C65 H65b 109.5
H69a C69 C68 108.37(12)
H69b C69 C68 108.37(14)
H69b C69 H69a 107.4
C70 C69 C68 115.65(19)
C70 C69 H69a 108.37(13)
C70 C69 H69b 108.37(13)
H55 C55 C43 121.14(15)
C54 C55 C43 117.7(2)
C54 C55 H55 121.14(14)
H70a C70 C69 109.94(13)
H70b C70 C69 109.94(14)
H70b C70 H70a 108.3
C71 C70 C69 108.73(19)
C71 C70 H70a 109.94(13)
C71 C70 H70b 109.94(15)
C55 C54 C53 121.8(2)
H54 C54 C53 119.12(14)
H54 C54 C55 119.12(14)
C70 C71 N72 116.1(2)
H71a C71 N72 108.25(14)
H71a C71 C70 108.25(15)
H71b C71 N72 108.25(14)
H71b C71 C70 108.25(13)
H71b C71 H71a 107.4
H59a C59 N40 109.5
H59b C59 N40 109.5
H59b C59 H59a 109.5
H59c C59 N40 109.5
H59c C59 H59a 109.5
H59c C59 H59b 109.5
H60a C60 N44 109.5
H60b C60 N44 109.5
H60b C60 H60a 109.5
H60c C60 N44 109.5
H60c C60 H60a 109.5
H60c C60 H60b 109.5

loop_
_geom_bond_atom_site_label_1
_geom_bond_atom_site_label_2
_geom_bond_distance
O62 H62 0.8200
O62 C28 1.343(2)
O57 H57 0.8200
O57 C49 1.362(2)
N32 C33 1.335(2)
N32 C31 1.339(2)
N12 C13 1.420(2)
N12 C11 1.382(2)
N12 C66 1.457(2)
N56 C35 1.337(2)
N56 C39 1.335(3)
N34 C35 1.437(2)
N34 C33 1.393(2)
N34 C58 1.459(3)
N18 C17 1.438(2)
N18 C19 1.375(2)
N18 C63 1.459(3)
N30 C31 1.368(3)
N30 C29 1.433(2)
N30 C61 1.455(2)
N20 C19 1.336(2)
N20 C1 1.337(2)
N10 C11 1.340(2)
N10 C9 1.340(2)
N24 C3 1.337(3)
N24 C7 1.331(3)
N42 C41 1.332(3)
N42 C43 1.336(3)
N40 C39 1.427(3)
N40 C41 1.394(3)
N40 C59 1.459(3)
N2 C3 1.418(3)
N2 C1 1.394(3)
N2 C64 1.459(3)
N44 C45 1.435(3)
N44 C43 1.377(3)
N44 C60 1.442(3)
N8 C7 1.430(3)
N8 C9 1.389(3)
N8 C65 1.449(3)
C14 H14 0.9300
C14 C13 1.388(3)
C14 C15 1.393(3)
C28 C13 1.406(3)
C28 C17 1.398(3)
N67 H67a 0.92(3)
N67 H67b 0.84(3)
N67 C68 1.465(3)
C15 C16 1.398(2)
C15 C47 1.483(3)
C35 C36 1.375(3)
C16 H16 0.9300
C16 C17 1.388(3)
C47 C48 1.397(2)
C47 C46 1.394(3)
C33 C50 1.401(3)
C31 C52 1.408(2)
C11 C25 1.400(3)
C48 H48 0.9300
C48 C29 1.380(3)
C29 C49 1.396(3)
C3 C4 1.383(3)
C46 H46 0.9300
C46 C45 1.382(3)
C7 C6 1.382(3)
N72 H72a 0.8682
N72 H72b 0.8678
N72 C71 1.431(3)
C9 C27 1.397(3)
C37 H37 0.9300
C37 C38 1.372(3)
C37 C36 1.384(3)
C19 C21 1.408(3)
C39 C38 1.390(3)
C38 H38 0.9300
C36 H36 0.9300
C45 C49 1.401(3)
C6 H6 0.9300
C6 C5 1.381(3)
C50 H50 0.9300
C50 C51 1.381(3)
C51 H51 0.9300
C51 C52 1.375(3)
C4 H4 0.9300
C4 C5 1.378(3)
C5 H5 0.9300
C1 C23 1.398(3)
C21 H21 0.9300
C21 C22 1.379(3)
C52 H52 0.9300
C66 H66a 0.9600
C66 H66b 0.9600
C66 H66c 0.9600
C27 H27 0.9300
C27 C26 1.380(3)
C22 H22 0.9300
C22 C23 1.381(3)
C25 H25 0.9300
C25 C26 1.373(3)
C41 C53 1.402(3)
C43 C55 1.405(3)
C26 H26 0.9300
C23 H23 0.9300
C58 H58a 0.9600
C58 H58b 0.9600
C58 H58c 0.9600
C63 H63a 0.9600
C63 H63b 0.9600
C63 H63c 0.9600
C53 H53 0.9300
C53 C54 1.387(4)
C68 H68a 0.9700
C68 H68b 0.9700
C68 C69 1.504(3)
C61 H61a 0.9600
C61 H61b 0.9600
C61 H61c 0.9600
C64 H64a 0.9600
C64 H64b 0.9600
C64 H64c 0.9600
C65 H65a 0.9600
C65 H65b 0.9600
C65 H65c 0.9600
C69 H69a 0.9700
C69 H69b 0.9700
C69 C70 1.499(3)
C55 H55 0.9300
C55 C54 1.367(4)
C70 H70a 0.9700
C70 H70b 0.9700
C70 C71 1.536(3)
C54 H54 0.9300
C71 H71a 0.9700
C71 H71b 0.9700
C59 H59a 0.9600
C59 H59b 0.9600
C59 H59c 0.9600
C60 H60a 0.9600
C60 H60b 0.9600
C60 H60c 0.9600
